data_2237398
loop_
_publ_author_name
'Palakshamurthy, B. S.'
'Sreenivasa, S.'
'Srinivasa, H. T.'
'Roopashree, K. R.'
'Devarajegowda, H. C.'

_publ_section_title
;
 4-(Octyloxy)phenyl 2-oxo-2<i>H</i>-chromene-3-carboxylate
;
_journal_coeditor_code SJ5291
_journal_issue 2
_journal_name_full 'Acta Crystallographica Section E'
_journal_page_first o212
_journal_paper_doi 10.1107/S1600536813000214
_journal_volume 69
_journal_year 2013
_chemical_formula_iupac 'C24 H26 O5'
_chemical_formula_moiety 'C24 H26 O5'
_chemical_formula_sum 'C24 H26 O5'
_chemical_formula_weight 394.45
_chemical_melting_point 580
_chemical_name_systematic
;
4-(Octyloxy)phenyl 2-oxo-2<i>H</i>-chromene-3-carboxylate
;
_space_group_IT_number 14
_symmetry_cell_setting monoclinic
_symmetry_space_group_name_Hall '-P 2yn'
_symmetry_space_group_name_H-M 'P 1 21/n 1'
_atom_sites_solution_hydrogens geom
_atom_sites_solution_primary direct
_atom_sites_solution_secondary difmap
_audit_creation_method SHELXL-97
_cell_angle_alpha 90.00
_cell_angle_beta 91.663(8)
_cell_angle_gamma 90.00
_cell_formula_units_Z 4
_cell_length_a 14.464(3)
_cell_length_b 6.7548(15)
_cell_length_c 21.381(5)
_cell_measurement_reflns_used 3615
_cell_measurement_temperature 293(2)
_cell_measurement_theta_max 25.00
_cell_measurement_theta_min 3.16
_cell_volume 2088.1(8)
_computing_cell_refinement 'SAINT (Bruker, 2001)'
_computing_data_collection 'SMART (Bruker, 2001)'
_computing_data_reduction 'SAINT (Bruker, 2001)'
_computing_molecular_graphics 'ORTEP-3 (Farrugia, 2012)'
_computing_publication_material 'SHELXL97 (Sheldrick, 2008)'
_computing_structure_refinement 'SHELXL97 (Sheldrick, 2008)'
_computing_structure_solution 'SHELXS97 (Sheldrick, 2008)'
_diffrn_ambient_temperature 293(2)
_diffrn_measured_fraction_theta_full 0.986
_diffrn_measured_fraction_theta_max 0.986
_diffrn_measurement_device_type 'Bruker SMART CCD area-detector'
_diffrn_measurement_method '\w and \f scans'
_diffrn_radiation_monochromator graphite
_diffrn_radiation_source 'fine-focus sealed tube'
_diffrn_radiation_type MoK\a
_diffrn_radiation_wavelength 0.71073
_diffrn_reflns_av_R_equivalents 0.0835
_diffrn_reflns_av_sigmaI/netI 0.0589
_diffrn_reflns_limit_h_max 16
_diffrn_reflns_limit_h_min -17
_diffrn_reflns_limit_k_max 5
_diffrn_reflns_limit_k_min -8
_diffrn_reflns_limit_l_max 25
_diffrn_reflns_limit_l_min -25
_diffrn_reflns_number 22609
_diffrn_reflns_theta_full 25.00
_diffrn_reflns_theta_max 25.00
_diffrn_reflns_theta_min 3.16
_diffrn_standards_number 0
_exptl_absorpt_coefficient_mu 0.087
_exptl_absorpt_correction_T_max 0.9819
_exptl_absorpt_correction_T_min 0.9752
_exptl_absorpt_correction_type multi-scan
_exptl_absorpt_process_details '(SADABS; Sheldrick, 2007)'
_exptl_crystal_colour colourless
_exptl_crystal_density_diffrn 1.255
_exptl_crystal_density_method 'not measured'
_exptl_crystal_description needles
_exptl_crystal_F_000 840
_exptl_crystal_size_max 0.29
_exptl_crystal_size_mid 0.25
_exptl_crystal_size_min 0.21
_refine_diff_density_max 0.178
_refine_diff_density_min -0.143
_refine_ls_extinction_coef 0.0019(7)
_refine_ls_extinction_expression Fc^*^=kFc[1+0.001xFc^2^\l^3^/sin(2\q)]^-1/4^
_refine_ls_extinction_method 'SHELXL97 (Sheldrick, 2008)'
_refine_ls_goodness_of_fit_ref 0.937
_refine_ls_hydrogen_treatment constr
_refine_ls_matrix_type full
_refine_ls_number_parameters 264
_refine_ls_number_reflns 3615
_refine_ls_number_restraints 0
_refine_ls_restrained_S_all 0.937
_refine_ls_R_factor_all 0.1271
_refine_ls_R_factor_gt 0.0583
_refine_ls_shift/su_max 0.000
_refine_ls_shift/su_mean 0.000
_refine_ls_structure_factor_coef Fsqd
_refine_ls_weighting_details 'calc w=1/[\s^2^(Fo^2^)+(0.0770P)^2^] where P=(Fo^2^+2Fc^2^)/3'
_refine_ls_weighting_scheme calc
_refine_ls_wR_factor_gt 0.1248
_refine_ls_wR_factor_ref 0.1462
_reflns_number_gt 1926
_reflns_number_total 3615
_reflns_threshold_expression I>2\s(I)
_cod_data_source_file sj5291.cif
_cod_data_source_block I
_cod_original_cell_volume 2088.0(8)
_cod_original_sg_symbol_H-M 'P 21/n'
_cod_database_code 2237398
_cod_database_fobs_code 2237398

loop_
_symmetry_equiv_pos_as_xyz
'x, y, z'
'-x+1/2, y+1/2, -z+1/2'
'-x, -y, -z'
'x-1/2, -y-1/2, z-1/2'

loop_
_atom_site_type_symbol
_atom_site_label
_atom_site_fract_x
_atom_site_fract_y
_atom_site_fract_z
_atom_site_U_iso_or_equiv
_atom_site_adp_type
_atom_site_calc_flag
_atom_site_refinement_flags
_atom_site_occupancy
_atom_site_symmetry_multiplicity
O O1 0.11082(14) 0.0294(3) -0.01675(8) 0.0705(6) Uani d . 1 1
O O2 0.11756(15) -0.1104(3) 0.07552(9) 0.0826(7) Uani d . 1 1
O O3 0.06844(14) 0.1538(3) 0.17685(9) 0.0744(6) Uani d . 1 1
O O4 0.14523(12) 0.4373(2) 0.16091(7) 0.0610(5) Uani d . 1 1
O O5 0.14206(14) 0.7392(3) 0.40100(8) 0.0730(6) Uani d . 1 1
C C1 0.1075(2) 0.1595(5) -0.11861(13) 0.0755(9) Uani d . 1 1
H H1 0.1043 0.0314 -0.1345 0.091 Uiso calc R 1 1
C C2 0.1090(2) 0.3196(5) -0.15818(14) 0.0827(9) Uani d . 1 1
H H2 0.1062 0.2995 -0.2012 0.099 Uiso calc R 1 1
C C3 0.1146(2) 0.5101(5) -0.13485(14) 0.0775(9) Uani d . 1 1
H H3 0.1165 0.6174 -0.1620 0.093 Uiso calc R 1 1
C C4 0.11723(19) 0.5398(4) -0.07203(13) 0.0682(8) Uani d . 1 1
H H4 0.1203 0.6682 -0.0564 0.082 Uiso calc R 1 1
C C5 0.11538(17) 0.3810(4) -0.03071(11) 0.0509(6) Uani d . 1 1
C C6 0.11088(18) 0.1917(4) -0.05564(12) 0.0557(7) Uani d . 1 1
C C7 0.11337(19) 0.0428(4) 0.04771(12) 0.0603(7) Uani d . 1 1
C C8 0.11338(17) 0.2423(3) 0.07410(11) 0.0497(6) Uani d . 1 1
C C9 0.11632(16) 0.3995(4) 0.03580(11) 0.0524(7) Uani d . 1 1
H H9 0.1191 0.5255 0.0533 0.063 Uiso calc R 1 1
C C10 0.10603(18) 0.2654(4) 0.14224(12) 0.0531(7) Uani d . 1 1
C C11 0.13845(18) 0.5046(4) 0.22323(11) 0.0535(7) Uani d . 1 1
C C12 0.16625(19) 0.3932(4) 0.27383(12) 0.0639(8) Uani d . 1 1
H H12 0.1845 0.2623 0.2686 0.077 Uiso calc R 1 1
C C13 0.16691(19) 0.4769(4) 0.33248(12) 0.0650(8) Uani d . 1 1
H H13 0.1863 0.4028 0.3671 0.078 Uiso calc R 1 1
C C14 0.13875(19) 0.6712(4) 0.34023(11) 0.0567(7) Uani d . 1 1
C C15 0.11116(19) 0.7799(4) 0.28884(11) 0.0619(7) Uani d . 1 1
H H15 0.0923 0.9104 0.2938 0.074 Uiso calc R 1 1
C C16 0.11120(19) 0.6972(4) 0.22990(11) 0.0591(7) Uani d . 1 1
H H16 0.0929 0.7715 0.1951 0.071 Uiso calc R 1 1
C C17 0.1323(2) 0.9462(4) 0.41084(12) 0.0645(7) Uani d . 1 1
H H17A 0.0739 0.9916 0.3926 0.077 Uiso calc R 1 1
H H17B 0.1819 1.0168 0.3909 0.077 Uiso calc R 1 1
C C18 0.1356(2) 0.9869(4) 0.47999(11) 0.0675(8) Uani d . 1 1
H H18A 0.1914 0.9287 0.4984 0.081 Uiso calc R 1 1
H H18B 0.0831 0.9239 0.4989 0.081 Uiso calc R 1 1
C C19 0.1343(2) 1.2047(4) 0.49476(12) 0.0707(8) Uani d . 1 1
H H19A 0.0812 1.2634 0.4731 0.085 Uiso calc R 1 1
H H19B 0.1893 1.2646 0.4780 0.085 Uiso calc R 1 1
C C20 0.1304(2) 1.2574(4) 0.56327(12) 0.0723(8) Uani d . 1 1
H H20A 0.0761 1.1960 0.5806 0.087 Uiso calc R 1 1
H H20B 0.1843 1.2027 0.5850 0.087 Uiso calc R 1 1
C C21 0.1269(2) 1.4752(5) 0.57543(13) 0.0831(9) Uani d . 1 1
H H21A 0.0717 1.5278 0.5546 0.100 Uiso calc R 1 1
H H21B 0.1797 1.5360 0.5562 0.100 Uiso calc R 1 1
C C22 0.1265(2) 1.5383(5) 0.64278(13) 0.0839(9) Uani d . 1 1
H H22A 0.1818 1.4883 0.6641 0.101 Uiso calc R 1 1
H H22B 0.0734 1.4801 0.6625 0.101 Uiso calc R 1 1
C C23 0.1229(3) 1.7629(5) 0.65022(15) 0.1031(12) Uani d . 1 1
H H23A 0.1746 1.8199 0.6287 0.124 Uiso calc R 1 1
H H23B 0.0666 1.8108 0.6295 0.124 Uiso calc R 1 1
C C24 0.1255(3) 1.8364(6) 0.71544(16) 0.1332(16) Uani d . 1 1
H H24A 0.0720 1.7894 0.7365 0.200 Uiso calc R 1 1
H H24B 0.1256 1.9785 0.7153 0.200 Uiso calc R 1 1
H H24C 0.1804 1.7889 0.7368 0.200 Uiso calc R 1 1

loop_
_atom_site_aniso_label
_atom_site_aniso_U_11
_atom_site_aniso_U_22
_atom_site_aniso_U_33
_atom_site_aniso_U_12
_atom_site_aniso_U_13
_atom_site_aniso_U_23
O1 0.1120(16) 0.0356(11) 0.0641(12) -0.0062(10) 0.0039(10) -0.0070(9)
O2 0.1353(19) 0.0309(12) 0.0816(14) -0.0007(11) 0.0057(12) 0.0064(10)
O3 0.1055(16) 0.0459(12) 0.0723(12) -0.0202(11) 0.0096(11) 0.0020(10)
O4 0.0867(14) 0.0398(11) 0.0564(11) -0.0166(9) 0.0003(9) -0.0004(9)
O5 0.1129(17) 0.0487(13) 0.0570(12) 0.0036(10) -0.0023(10) -0.0017(9)
C1 0.103(2) 0.059(2) 0.0653(19) -0.0103(16) 0.0005(16) -0.0075(16)
C2 0.098(3) 0.090(3) 0.0596(18) -0.0053(19) -0.0046(16) 0.0027(19)
C3 0.097(3) 0.066(2) 0.069(2) 0.0052(17) 0.0010(16) 0.0184(17)
C4 0.082(2) 0.0507(18) 0.0718(19) 0.0039(15) 0.0006(15) 0.0067(16)
C5 0.0562(17) 0.0401(16) 0.0562(15) 0.0004(12) -0.0026(12) 0.0034(13)
C6 0.0659(19) 0.0445(17) 0.0566(16) -0.0040(13) -0.0021(13) -0.0030(14)
C7 0.075(2) 0.0386(17) 0.0672(18) -0.0039(13) 0.0036(14) -0.0036(15)
C8 0.0573(17) 0.0307(14) 0.0608(16) -0.0013(11) -0.0018(12) 0.0018(13)
C9 0.0623(18) 0.0326(15) 0.0622(16) 0.0006(12) -0.0020(12) -0.0042(12)
C10 0.0590(17) 0.0361(16) 0.0639(17) -0.0016(13) -0.0025(13) 0.0025(14)
C11 0.0697(19) 0.0365(15) 0.0542(15) -0.0078(12) 0.0018(12) 0.0008(13)
C12 0.087(2) 0.0373(15) 0.0670(18) 0.0048(14) -0.0062(15) 0.0005(14)
C13 0.092(2) 0.0435(17) 0.0588(17) 0.0071(14) -0.0091(14) 0.0103(14)
C14 0.0749(19) 0.0434(17) 0.0515(16) -0.0048(13) -0.0026(13) 0.0046(13)
C15 0.088(2) 0.0377(15) 0.0599(17) 0.0002(14) -0.0029(14) 0.0023(13)
C16 0.081(2) 0.0369(16) 0.0588(17) -0.0038(13) -0.0064(14) 0.0094(13)
C17 0.077(2) 0.0548(19) 0.0615(17) 0.0054(14) 0.0026(13) -0.0055(14)
C18 0.069(2) 0.070(2) 0.0638(17) 0.0044(15) 0.0027(13) -0.0025(15)
C19 0.090(2) 0.0596(19) 0.0627(17) -0.0049(16) 0.0010(15) -0.0041(15)
C20 0.086(2) 0.060(2) 0.0706(19) -0.0015(15) 0.0053(15) -0.0064(15)
C21 0.106(3) 0.067(2) 0.076(2) 0.0033(18) -0.0015(17) -0.0039(17)
C22 0.102(3) 0.074(2) 0.077(2) 0.0031(18) 0.0093(17) -0.0084(18)
C23 0.152(3) 0.077(3) 0.080(2) 0.015(2) 0.004(2) -0.0115(19)
C24 0.204(5) 0.110(3) 0.088(3) 0.014(3) 0.028(3) -0.014(2)

loop_
_atom_type_symbol
_atom_type_description
_atom_type_scat_dispersion_real
_atom_type_scat_dispersion_imag
_atom_type_scat_source
C C 0.0033 0.0016 'International Tables Vol C Tables 4.2.6.8 and 6.1.1.4'
H H 0.0000 0.0000 'International Tables Vol C Tables 4.2.6.8 and 6.1.1.4'
O O 0.0106 0.0060 'International Tables Vol C Tables 4.2.6.8 and 6.1.1.4'

loop_
_geom_angle_atom_site_label_1
_geom_angle_atom_site_label_2
_geom_angle_atom_site_label_3
_geom_angle
C6 O1 C7 123.4(2)
C10 O4 C11 121.06(19)
C14 O5 C17 117.82(19)
C6 C1 C2 118.8(3)
C6 C1 H1 120.6
C2 C1 H1 120.6
C1 C2 C3 120.8(3)
C1 C2 H2 119.6
C3 C2 H2 119.6
C4 C3 C2 119.6(3)
C4 C3 H3 120.2
C2 C3 H3 120.2
C3 C4 C5 120.9(3)
C3 C4 H4 119.5
C5 C4 H4 119.5
C6 C5 C4 117.9(2)
C6 C5 C9 117.6(2)
C4 C5 C9 124.5(2)
C1 C6 O1 118.0(2)
C1 C6 C5 121.8(2)
O1 C6 C5 120.2(2)
O2 C7 O1 116.1(2)
O2 C7 C8 127.4(2)
O1 C7 C8 116.5(2)
C9 C8 C7 119.6(2)
C9 C8 C10 121.6(2)
C7 C8 C10 118.7(2)
C8 C9 C5 122.6(2)
C8 C9 H9 118.7
C5 C9 H9 118.7
O3 C10 O4 123.6(2)
O3 C10 C8 126.3(2)
O4 C10 C8 110.0(2)
C16 C11 C12 121.3(2)
C16 C11 O4 115.6(2)
C12 C11 O4 122.8(2)
C11 C12 C13 119.3(2)
C11 C12 H12 120.4
C13 C12 H12 120.4
C12 C13 C14 120.3(2)
C12 C13 H13 119.9
C14 C13 H13 119.9
C15 C14 O5 125.3(2)
C15 C14 C13 119.4(2)
O5 C14 C13 115.2(2)
C14 C15 C16 120.5(3)
C14 C15 H15 119.7
C16 C15 H15 119.7
C11 C16 C15 119.2(2)
C11 C16 H16 120.4
C15 C16 H16 120.4
O5 C17 C18 109.0(2)
O5 C17 H17A 109.9
C18 C17 H17A 109.9
O5 C17 H17B 109.9
C18 C17 H17B 109.9
H17A C17 H17B 108.3
C17 C18 C19 112.6(2)
C17 C18 H18A 109.1
C19 C18 H18A 109.1
C17 C18 H18B 109.1
C19 C18 H18B 109.1
H18A C18 H18B 107.8
C18 C19 C20 115.8(2)
C18 C19 H19A 108.3
C20 C19 H19A 108.3
C18 C19 H19B 108.3
C20 C19 H19B 108.3
H19A C19 H19B 107.4
C21 C20 C19 113.8(2)
C21 C20 H20A 108.8
C19 C20 H20A 108.8
C21 C20 H20B 108.8
C19 C20 H20B 108.8
H20A C20 H20B 107.7
C20 C21 C22 116.5(3)
C20 C21 H21A 108.2
C22 C21 H21A 108.2
C20 C21 H21B 108.2
C22 C21 H21B 108.2
H21A C21 H21B 107.3
C21 C22 C23 112.5(3)
C21 C22 H22A 109.1
C23 C22 H22A 109.1
C21 C22 H22B 109.1
C23 C22 H22B 109.1
H22A C22 H22B 107.8
C24 C23 C22 115.6(3)
C24 C23 H23A 108.4
C22 C23 H23A 108.4
C24 C23 H23B 108.4
C22 C23 H23B 108.4
H23A C23 H23B 107.4
C23 C24 H24A 109.5
C23 C24 H24B 109.5
H24A C24 H24B 109.5
C23 C24 H24C 109.5
H24A C24 H24C 109.5
H24B C24 H24C 109.5

loop_
_geom_bond_atom_site_label_1
_geom_bond_atom_site_label_2
_geom_bond_distance
O1 C6 1.376(3)
O1 C7 1.381(3)
O2 C7 1.194(3)
O3 C10 1.198(3)
O4 C10 1.347(3)
O4 C11 1.414(3)
O5 C14 1.378(3)
O5 C17 1.422(3)
C1 C6 1.363(3)
C1 C2 1.374(4)
C1 H1 0.9300
C2 C3 1.381(4)
C2 H2 0.9300
C3 C4 1.357(3)
C3 H3 0.9300
C4 C5 1.390(3)
C4 H4 0.9300
C5 C6 1.386(3)
C5 C9 1.427(3)
C7 C8 1.461(3)
C8 C9 1.342(3)
C8 C10 1.472(3)
C9 H9 0.9300
C11 C16 1.368(4)
C11 C12 1.369(3)
C12 C13 1.375(3)
C12 H12 0.9300
C13 C14 1.386(4)
C13 H13 0.9300
C14 C15 1.371(3)
C15 C16 1.379(3)
C15 H15 0.9300
C16 H16 0.9300
C17 C18 1.503(3)
C17 H17A 0.9700
C17 H17B 0.9700
C18 C19 1.505(4)
C18 H18A 0.9700
C18 H18B 0.9700
C19 C20 1.510(3)
C19 H19A 0.9700
C19 H19B 0.9700
C20 C21 1.496(4)
C20 H20A 0.9700
C20 H20B 0.9700
C21 C22 1.502(4)
C21 H21A 0.9700
C21 H21B 0.9700
C22 C23 1.527(4)
C22 H22A 0.9700
C22 H22B 0.9700
C23 C24 1.479(4)
C23 H23A 0.9700
C23 H23B 0.9700
C24 H24A 0.9600
C24 H24B 0.9600
C24 H24C 0.9600

loop_
_geom_hbond_atom_site_label_D
_geom_hbond_atom_site_label_H
_geom_hbond_atom_site_label_A
_geom_hbond_site_symmetry_A
_geom_hbond_distance_DH
_geom_hbond_distance_HA
_geom_hbond_distance_DA
_geom_hbond_angle_DHA
_geom_hbond_publ_flag
C4 H4 O1 1_565 0.93 2.5900 3.513(4) 174.00 yes
C9 H9 O2 1_565 0.93 2.5100 3.420(3) 167.00 yes
C16 H16 O2 3_565 0.93 2.71 3.551(3) 150.67 yes
C16 H16 O3 3_565 0.93 2.63 3.338(3) 132.93 yes

loop_
_geom_torsion_atom_site_label_1
_geom_torsion_atom_site_label_2
_geom_torsion_atom_site_label_3
_geom_torsion_atom_site_label_4
_geom_torsion
C6 C1 C2 C3 0.6(5)
C1 C2 C3 C4 -1.0(5)
C2 C3 C4 C5 0.7(4)
C3 C4 C5 C6 0.1(4)
C3 C4 C5 C9 -178.9(2)
C2 C1 C6 O1 -179.0(3)
C2 C1 C6 C5 0.2(4)
C7 O1 C6 C1 -179.5(2)
C7 O1 C6 C5 1.2(4)
C4 C5 C6 C1 -0.6(4)
C9 C5 C6 C1 178.5(2)
C4 C5 C6 O1 178.7(2)
C9 C5 C6 O1 -2.3(4)
C6 O1 C7 O2 -176.5(2)
C6 O1 C7 C8 1.8(4)
O2 C7 C8 C9 174.3(3)
O1 C7 C8 C9 -3.8(4)
O2 C7 C8 C10 -8.4(4)
O1 C7 C8 C10 173.6(2)
C7 C8 C9 C5 2.8(4)
C10 C8 C9 C5 -174.5(2)
C6 C5 C9 C8 0.3(4)
C4 C5 C9 C8 179.2(3)
C11 O4 C10 O3 -4.6(4)
C11 O4 C10 C8 173.1(2)
C9 C8 C10 O3 148.8(3)
C7 C8 C10 O3 -28.5(4)
C9 C8 C10 O4 -28.8(3)
C7 C8 C10 O4 153.9(2)
C10 O4 C11 C16 -131.1(3)
C10 O4 C11 C12 55.5(3)
C16 C11 C12 C13 -0.1(4)
O4 C11 C12 C13 172.9(2)
C11 C12 C13 C14 0.7(4)
C17 O5 C14 C15 -11.9(4)
C17 O5 C14 C13 167.5(2)
C12 C13 C14 C15 -0.7(4)
C12 C13 C14 O5 179.8(2)
O5 C14 C15 C16 179.5(2)
C13 C14 C15 C16 0.1(4)
C12 C11 C16 C15 -0.5(4)
O4 C11 C16 C15 -174.0(2)
C14 C15 C16 C11 0.5(4)
C14 O5 C17 C18 178.6(2)
O5 C17 C18 C19 174.9(2)
C17 C18 C19 C20 175.7(2)
C18 C19 C20 C21 -178.6(3)
C19 C20 C21 C22 -177.7(3)
C20 C21 C22 C23 180.0(3)
C21 C22 C23 C24 -178.1(3)

loop_
_cod_related_entry_id
_cod_related_entry_database
_cod_related_entry_code
1 ChemSpider 30658325
